data_8105164
loop_
_publ_author_name
'Li, Yong-Shuang'
'Han, Min-Le'

_publ_section_title
;
 Crystal structure of catena-poly[diaqua-(\m2-4,4&#x2032;-bipyridine-\k2
 N:N&#x2032;)-bis(2,3,4,5-tetrabromo-6-carboxybenzoato-\k1 O)-nickel(II)],
 C26H14Br8NiN2O10
;
_journal_issue 3
_journal_name_full 'Zeitschrift f\"ur Kristallographie - New Crystal Structures'
_journal_page_first 539
_journal_page_last 540
_journal_paper_doi 10.1515/ncrs-2019-0766
_journal_volume 235
_journal_year 2020
_chemical_formula_moiety 'C26 H14 Br8 N2 Ni O10'
_chemical_formula_sum 'C26 H14 Br8 N2 Ni O10'
_chemical_formula_weight 1212.38
_space_group_crystal_system orthorhombic
_space_group_IT_number 60
_space_group_name_Hall '-P 2n 2ab'
_space_group_name_H-M_alt 'P b c n'
_atom_sites_solution_hydrogens mixed
_atom_sites_solution_primary dual
_cell_angle_alpha 90
_cell_angle_beta 90
_cell_angle_gamma 90
_cell_formula_units_Z 4
_cell_length_a 24.1740(4)
_cell_length_b 11.3727(2)
_cell_length_c 11.7918(2)
_cell_measurement_reflns_used 6692
_cell_measurement_temperature 293
_cell_measurement_theta_max 73.7770
_cell_measurement_theta_min 4.2950
_cell_volume 3241.84(10)
_computing_cell_refinement 'CrysAlisPro 1.171.39.9f (Rigaku OD, 2015)'
_computing_data_collection 'CrysAlisPro 1.171.39.9f (Rigaku OD, 2015)'
_computing_data_reduction 'CrysAlisPro 1.171.39.9f (Rigaku OD, 2015)'
_computing_molecular_graphics 'Olex2 (Dolomanov et al., 2009)'
_computing_publication_material 'Olex2 (Dolomanov et al., 2009)'
_computing_structure_refinement 'ShelXL (Sheldrick, 2015)'
_computing_structure_solution 'ShelXT (Sheldrick, 2015)'
_diffrn_ambient_temperature 293
_diffrn_detector 'CCD plate'
_diffrn_measured_fraction_theta_full 1.000
_diffrn_measured_fraction_theta_max 1.000
_diffrn_measurement_details
;
List of Runs (angles in degrees, time in seconds):

  # Type    Start    End  Width  t~exp~   \w     \q     \k     \f   Frames
--------------------------------------------------------------------------
  1  \w    -29.00   1.00   0.50    0.50    --    0.00 -82.00 150.00   60
  2  \w     -7.00  26.00   0.50    0.50    --    0.00 -82.00  30.00   66
  3  \w    -17.00  31.00   0.50    0.50    --    0.00 -82.00-180.00   96
  4  \w     30.00 121.00   0.50    0.87    --   95.80 -77.00  60.00  182
  5  \w     57.00 115.00   0.50    0.87    --   95.80 -30.00 -60.00  116
  6  \w     55.00 122.00   0.50    0.87    --   95.80 -82.00  30.00  134
  7  \w      6.00 120.00   0.50    0.87    --   95.80 -15.00 120.00  228
;
_diffrn_measurement_device 'four-circle diffractometer'
_diffrn_measurement_device_type 'XtaLAB Pro: Kappa single'
_diffrn_measurement_method '\w scans'
_diffrn_orient_matrix_type 'CrysAlisPro convention (1999,Acta A55,543-557)'
_diffrn_orient_matrix_UB_11 -0.0176408000
_diffrn_orient_matrix_UB_12 0.0418654000
_diffrn_orient_matrix_UB_13 -0.1189173000
_diffrn_orient_matrix_UB_21 -0.0594615000
_diffrn_orient_matrix_UB_22 0.0190285000
_diffrn_orient_matrix_UB_23 0.0433214000
_diffrn_orient_matrix_UB_31 0.0146276000
_diffrn_orient_matrix_UB_32 0.1273734000
_diffrn_orient_matrix_UB_33 0.0326020000
_diffrn_radiation_monochromator graphite
_diffrn_radiation_probe x-ray
_diffrn_radiation_type CuK\a
_diffrn_radiation_wavelength 1.54184
_diffrn_reflns_av_R_equivalents 0.0382
_diffrn_reflns_av_unetI/netI 0.0358
_diffrn_reflns_Laue_measured_fraction_full 1.000
_diffrn_reflns_Laue_measured_fraction_max 1.000
_diffrn_reflns_limit_h_max 28
_diffrn_reflns_limit_h_min -25
_diffrn_reflns_limit_k_max 13
_diffrn_reflns_limit_k_min -7
_diffrn_reflns_limit_l_max 14
_diffrn_reflns_limit_l_min -12
_diffrn_reflns_number 9567
_diffrn_reflns_point_group_measured_fraction_full 1.000
_diffrn_reflns_point_group_measured_fraction_max 1.000
_diffrn_reflns_theta_full 66.595
_diffrn_reflns_theta_max 66.595
_diffrn_reflns_theta_min 4.296
_diffrn_source 'fine-focus sealed X-ray tube'
_diffrn_source_type 'Enhance (Cu) X-ray Source'
_exptl_absorpt_coefficient_mu 12.942
_exptl_absorpt_correction_T_max 1.00000
_exptl_absorpt_correction_T_min 0.73036
_exptl_absorpt_correction_type multi-scan
_exptl_absorpt_process_details
;
CrysAlisPro 1.171.39.9f (Rigaku Oxford Diffraction, 2015)
Empirical absorption correction using spherical harmonics,
 implemented in SCALE3 ABSPACK scaling algorithm.
;
_exptl_crystal_colour 'clear light green'
_exptl_crystal_colour_lustre clear
_exptl_crystal_colour_modifier light
_exptl_crystal_colour_primary green
_exptl_crystal_density_diffrn 2.484
_exptl_crystal_description block
_exptl_crystal_F_000 2288
_exptl_crystal_size_max 0.22
_exptl_crystal_size_mid 0.21
_exptl_crystal_size_min 0.17
_refine_diff_density_max 0.543
_refine_diff_density_min -0.628
_refine_diff_density_rms 0.102
_refine_ls_extinction_coef .
_refine_ls_extinction_method none
_refine_ls_goodness_of_fit_ref 1.052
_refine_ls_hydrogen_treatment constr
_refine_ls_matrix_type full
_refine_ls_number_parameters 217
_refine_ls_number_reflns 2863
_refine_ls_number_restraints 0
_refine_ls_restrained_S_all 1.052
_refine_ls_R_factor_all 0.0320
_refine_ls_R_factor_gt 0.0300
_refine_ls_shift/su_max 0.001
_refine_ls_shift/su_mean 0.000
_refine_ls_structure_factor_coef Fsqd
_refine_ls_weighting_details 'w=1/[\s^2^(Fo^2^)+(0.0390P)^2^+4.3255P] where P=(Fo^2^+2Fc^2^)/3'
_refine_ls_weighting_scheme calc
_refine_ls_wR_factor_gt 0.0788
_refine_ls_wR_factor_ref 0.0804
_reflns_Friedel_coverage 0.000
_reflns_Friedel_fraction_full .
_reflns_Friedel_fraction_max .
_reflns_number_gt 2660
_reflns_number_total 2863
_reflns_threshold_expression 'I > 2\s(I)'
_cod_data_source_file suppl_ncrs-2019-0766_suppl.cif
_cod_data_source_block 10-9-5
_cod_database_code 8105164
_shelx_space_group_comment
;
The symmetry employed for this shelxl refinement is uniquely defined
by the following loop, which should always be used as a source of
symmetry information in preference to the above space-group names.
They are only intended as comments.
;
_shelx_estimated_absorpt_t_max 0.182
_shelx_estimated_absorpt_t_min 0.112
_reflns_odcompleteness_completeness 99.91
_reflns_odcompleteness_iscentric 1
_reflns_odcompleteness_theta 66.97
_olex2_refinement_description
;
1. Fixed Uiso
 At 1.2 times of:
  All C(H) groups
 At 1.5 times of:
  All O(H) groups, All O(H,H) groups
2.a Rotating group:
 O5(H5A,H5B)
2.b Aromatic/amide H refined with riding coordinates:
 C9(H9), C10(H10), C13(H13), C14(H14)
2.c Idealised tetrahedral OH refined as rotating group:
 O4(H4)
;
_olex2_submission_special_instructions 'No special instructions were received'
_oxdiff_exptl_absorpt_empirical_details
;
Empirical correction (ABSPACK) includes:
- Absorption correction using spherical harmonics
- Frame scaling
- Detector area scaling
;
_oxdiff_exptl_absorpt_empirical_full_max 1.297
_oxdiff_exptl_absorpt_empirical_full_min 0.824

loop_
_space_group_symop_operation_xyz
'x, y, z'
'-x+1/2, -y+1/2, z+1/2'
'-x, y, -z+1/2'
'x+1/2, -y+1/2, -z'
'-x, -y, -z'
'x-1/2, y-1/2, -z-1/2'
'x, -y, z-1/2'
'-x-1/2, y-1/2, z'

loop_
_atom_site_label
_atom_site_type_symbol
_atom_site_fract_x
_atom_site_fract_y
_atom_site_fract_z
_atom_site_U_iso_or_equiv
_atom_site_adp_type
_atom_site_occupancy
_atom_site_site_symmetry_order
_atom_site_calc_flag
_atom_site_refinement_flags_posn
_atom_site_refinement_flags_adp
_atom_site_refinement_flags_occupancy
_atom_site_disorder_assembly
_atom_site_disorder_group
Br1 Br 0.67791(2) 0.18168(4) 0.77771(4) 0.04284(14) Uani 1 1 d . . . . .
Br2 Br 0.81111(2) 0.20439(4) 0.74640(4) 0.04221(14) Uani 1 1 d . . . . .
Br3 Br 0.86293(2) 0.41377(5) 0.58456(4) 0.04829(15) Uani 1 1 d . . . . .
Br4 Br 0.77828(2) 0.59198(4) 0.44797(4) 0.03776(13) Uani 1 1 d . . . . .
C1 C 0.60924(14) 0.3568(3) 0.6314(3) 0.0249(7) Uani 1 1 d . . . . .
C2 C 0.65179(14) 0.5278(3) 0.4810(3) 0.0253(7) Uani 1 1 d . . . . .
C3 C 0.67138(13) 0.3717(3) 0.6230(3) 0.0226(7) Uani 1 1 d . . . . .
C4 C 0.70751(15) 0.2993(3) 0.6819(3) 0.0267(7) Uani 1 1 d . . . . .
C5 C 0.76445(15) 0.3095(3) 0.6693(3) 0.0276(7) Uani 1 1 d . . . . .
C6 C 0.78559(14) 0.3953(3) 0.5981(3) 0.0285(8) Uani 1 1 d . . . . .
C7 C 0.74989(14) 0.4695(3) 0.5376(3) 0.0252(7) Uani 1 1 d . . . . .
C8 C 0.69282(14) 0.4550(3) 0.5478(3) 0.0235(7) Uani 1 1 d . . . . .
C9 C 0.53763(15) 0.6332(3) 0.8071(3) 0.0305(8) Uani 1 1 d . . . . .
H9 H 0.5645 0.5924 0.8475 0.037 Uiso 1 1 calc R . . . .
C10 C 0.53886(14) 0.7551(3) 0.8098(3) 0.0315(8) Uani 1 1 d . . . . .
H10 H 0.5659 0.7937 0.8518 0.038 Uiso 1 1 calc R . . . .
C11 C 0.5000 0.8195(4) 0.7500 0.0220(10) Uani 1 2 d S T P . .
C12 C 0.5000 0.9505(4) 0.7500 0.0232(10) Uani 1 2 d S T P . .
C13 C 0.53087(18) 1.0149(3) 0.8268(4) 0.0407(10) Uani 1 1 d . . . . .
H13 H 0.5523 0.9764 0.8807 0.049 Uiso 1 1 calc R . . . .
C14 C 0.52989(18) 1.1362(3) 0.8237(4) 0.0390(9) Uani 1 1 d . . . . .
H14 H 0.5513 1.1771 0.8760 0.047 Uiso 1 1 calc R . . . .
N1 N 0.5000 0.5715(3) 0.7500 0.0239(8) Uani 1 2 d S T P . .
N2 N 0.5000 1.1980(3) 0.7500 0.0243(9) Uani 1 2 d S T P . .
Ni1 Ni 0.5000 0.38531(6) 0.7500 0.01829(18) Uani 1 2 d S T P . .
O1 O 0.58667(9) 0.38611(19) 0.72516(18) 0.0221(5) Uani 1 1 d . . . . .
O2 O 0.58569(11) 0.3188(3) 0.5467(2) 0.0432(7) Uani 1 1 d . . . . .
O3 O 0.61566(12) 0.5835(3) 0.5271(2) 0.0442(7) Uani 1 1 d . . . . .
O4 O 0.65796(10) 0.5184(2) 0.37154(19) 0.0297(5) Uani 1 1 d . . . . .
H4 H 0.6330 0.5540 0.3394 0.045 Uiso 1 1 calc GR . . . .
O5 O 0.51630(11) 0.3863(2) 0.9202(2) 0.0324(6) Uani 1 1 d . . . . .
H5A H 0.5506 0.3733 0.9314 0.049 Uiso 1 1 d GR . . . .
H5B H 0.5000 0.3281 0.9515 0.049 Uiso 1 1 d GR . . . .

loop_
_atom_site_aniso_label
_atom_site_aniso_U_11
_atom_site_aniso_U_22
_atom_site_aniso_U_33
_atom_site_aniso_U_23
_atom_site_aniso_U_13
_atom_site_aniso_U_12
Br4 0.0358(2) 0.0423(2) 0.0351(2) 0.00700(16) 0.00090(17) -0.00731(16)
Br2 0.0412(3) 0.0461(3) 0.0393(3) 0.00026(18) -0.00801(18) 0.02302(19)
Br1 0.0460(3) 0.0362(2) 0.0464(3) 0.01671(18) 0.0005(2) 0.00276(18)
Br3 0.0227(2) 0.0676(3) 0.0546(3) 0.0019(2) -0.00074(19) 0.00423(19)
Ni1 0.0212(4) 0.0144(4) 0.0192(4) 0.000 -0.0022(3) 0.000
O1 0.0227(12) 0.0248(11) 0.0188(11) -0.0025(9) 0.0006(9) -0.0003(9)
O4 0.0328(13) 0.0364(14) 0.0199(12) 0.0028(10) -0.0043(10) 0.0077(11)
O5 0.0273(13) 0.0444(15) 0.0254(13) 0.0005(11) -0.0026(11) -0.0047(11)
O2 0.0269(13) 0.072(2) 0.0303(15) -0.0234(13) -0.0022(12) -0.0005(13)
N1 0.025(2) 0.0184(19) 0.028(2) 0.000 0.0001(17) 0.000
O3 0.0402(16) 0.0629(19) 0.0294(14) -0.0085(13) -0.0059(13) 0.0253(14)
N2 0.027(2) 0.0188(19) 0.027(2) 0.000 -0.0032(17) 0.000
C12 0.024(2) 0.015(2) 0.030(3) 0.000 -0.0006(19) 0.000
C1 0.0265(17) 0.0259(16) 0.0223(17) -0.0004(13) -0.0032(14) 0.0041(13)
C4 0.0333(18) 0.0273(17) 0.0196(16) -0.0017(13) 0.0007(15) 0.0042(14)
C8 0.0279(18) 0.0285(17) 0.0141(15) -0.0035(13) -0.0015(13) 0.0044(14)
C3 0.0237(17) 0.0264(16) 0.0178(16) -0.0060(13) -0.0016(13) 0.0028(13)
C2 0.0258(17) 0.0279(17) 0.0221(17) 0.0006(13) -0.0035(14) -0.0007(14)
C5 0.0298(18) 0.0311(18) 0.0219(16) -0.0046(13) -0.0028(14) 0.0104(14)
C7 0.0266(17) 0.0294(17) 0.0195(16) -0.0018(13) -0.0005(13) 0.0007(14)
C11 0.023(2) 0.018(2) 0.025(2) 0.000 -0.0002(19) 0.000
C9 0.034(2) 0.0210(17) 0.037(2) 0.0002(14) -0.0156(16) 0.0021(14)
C6 0.0231(17) 0.0363(19) 0.0262(18) -0.0073(15) -0.0016(14) 0.0046(14)
C10 0.0325(19) 0.0215(17) 0.040(2) -0.0019(15) -0.0149(17) -0.0005(14)
C13 0.055(2) 0.0206(17) 0.046(2) 0.0009(16) -0.028(2) 0.0042(17)
C14 0.052(2) 0.0201(17) 0.045(2) -0.0023(16) -0.027(2) -0.0001(16)

loop_
_atom_type_symbol
_atom_type_description
_atom_type_scat_dispersion_real
_atom_type_scat_dispersion_imag
_atom_type_scat_source
C C 0.0181 0.0091 'International Tables Vol C Tables 4.2.6.8 and 6.1.1.4'
H H 0.0000 0.0000 'International Tables Vol C Tables 4.2.6.8 and 6.1.1.4'
Br Br -0.6763 1.2805 'International Tables Vol C Tables 4.2.6.8 and 6.1.1.4'
N N 0.0311 0.0180 'International Tables Vol C Tables 4.2.6.8 and 6.1.1.4'
Ni Ni -3.0029 0.5091 'International Tables Vol C Tables 4.2.6.8 and 6.1.1.4'
O O 0.0492 0.0322 'International Tables Vol C Tables 4.2.6.8 and 6.1.1.4'

loop_
_geom_angle_atom_site_label_1
_geom_angle_atom_site_label_2
_geom_angle_atom_site_label_3
_geom_angle
_geom_angle_site_symmetry_1
_geom_angle_site_symmetry_3
O1 Ni1 O1 179.51(12) . 3_656
O1 Ni1 N1 89.76(6) . .
O1 Ni1 N1 89.76(6) 3_656 .
O1 Ni1 N2 90.24(6) . 1_545
O1 Ni1 N2 90.24(6) 3_656 1_545
O5 Ni1 O1 86.85(9) . .
O5 Ni1 O1 93.15(9) 3_656 .
O5 Ni1 O1 86.85(9) 3_656 3_656
O5 Ni1 O1 93.15(9) . 3_656
O5 Ni1 O5 179.34(15) . 3_656
O5 Ni1 N1 89.67(8) 3_656 .
O5 Ni1 N1 89.67(8) . .
O5 Ni1 N2 90.33(8) . 1_545
O5 Ni1 N2 90.33(8) 3_656 1_545
N1 Ni1 N2 180.0 . 1_545
C1 O1 Ni1 122.8(2) . .
C9 N1 Ni1 121.8(2) 3_656 .
C9 N1 Ni1 121.8(2) . .
C9 N1 C9 116.4(4) 3_656 .
C14 N2 Ni1 121.8(2) . 1_565
C14 N2 Ni1 121.8(2) 3_656 1_565
C14 N2 C14 116.3(4) 3_656 .
C13 C12 C11 122.0(2) 3_656 .
C13 C12 C11 122.0(2) . .
C13 C12 C13 116.1(4) . 3_656
O1 C1 C3 116.8(3) . .
O2 C1 O1 126.7(3) . .
O2 C1 C3 116.5(3) . .
C3 C4 Br1 118.7(3) . .
C3 C4 C5 121.4(3) . .
C5 C4 Br1 119.8(3) . .
C3 C8 C2 117.3(3) . .
C7 C8 C3 120.1(3) . .
C7 C8 C2 122.6(3) . .
C4 C3 C1 121.7(3) . .
C4 C3 C8 119.1(3) . .
C8 C3 C1 119.0(3) . .
O4 C2 C8 113.3(3) . .
O3 C2 O4 124.9(3) . .
O3 C2 C8 121.7(3) . .
C4 C5 Br2 119.4(3) . .
C6 C5 Br2 121.4(3) . .
C6 C5 C4 119.3(3) . .
C8 C7 Br4 119.8(3) . .
C8 C7 C6 119.6(3) . .
C6 C7 Br4 120.5(3) . .
C10 C11 C12 122.0(2) 3_656 .
C10 C11 C12 122.0(2) . .
C10 C11 C10 116.1(4) 3_656 .
N1 C9 C10 123.6(3) . .
C5 C6 Br3 119.7(3) . .
C5 C6 C7 120.4(3) . .
C7 C6 Br3 120.0(3) . .
C11 C10 C9 120.2(3) . .
C14 C13 C12 120.2(3) . .
N2 C14 C13 123.7(3) . .

loop_
_geom_bond_atom_site_label_1
_geom_bond_atom_site_label_2
_geom_bond_distance
_geom_bond_site_symmetry_2
Br4 C7 1.878(3) .
Br2 C5 1.878(3) .
Br1 C4 1.891(4) .
Br3 C6 1.888(4) .
Ni1 O1 2.116(2) .
Ni1 O1 2.116(2) 3_656
Ni1 O5 2.045(2) .
Ni1 O5 2.045(2) 3_656
Ni1 N1 2.118(4) .
Ni1 N2 2.131(4) 1_545
O1 C1 1.278(4) .
O4 C2 1.303(4) .
O2 C1 1.228(4) .
N1 C9 1.332(4) 3_656
N1 C9 1.332(4) .
O3 C2 1.209(4) .
N2 Ni1 2.131(4) 1_565
N2 C14 1.330(4) .
N2 C14 1.330(4) 3_656
C12 C11 1.490(6) .
C12 C13 1.384(4) .
C12 C13 1.384(4) 3_656
C1 C3 1.515(5) .
C4 C3 1.387(5) .
C4 C5 1.389(5) .
C8 C3 1.398(5) .
C8 C2 1.513(5) .
C8 C7 1.395(5) .
C5 C6 1.386(5) .
C7 C6 1.402(5) .
C11 C10 1.384(4) 3_656
C11 C10 1.384(4) .
C9 C10 1.386(5) .
C13 C14 1.380(5) .
